data_4132142
loop_
_publ_author_name
'Arnett, Charles H.'
'Chalkley, Matthew J.'
'Agapie, Theodor'

_publ_section_title
;
 A Thermodynamic Model for Redox-Dependent Binding of Carbon Monoxide at
 Site-Differentiated, High Spin Iron Clusters.
;
_journal_issue 16
_journal_name_full 'Journal of the American Chemical Society'
_journal_page_first 5569
_journal_page_last 5578
_journal_paper_doi 10.1021/jacs.8b01825
_journal_volume 140
_journal_year 2018
_chemical_formula_moiety 'C86 H60 Fe4 N12 O6, 2(C F3 O3 S), 3.08(C H2 Cl2)'
_chemical_formula_sum 'C91.07 H66.15 Cl6.15 F6 Fe4 N12 O12 S2'
_chemical_formula_weight 2140.23
_space_group_crystal_system monoclinic
_space_group_IT_number 14
_space_group_name_Hall '-P 2ybc'
_space_group_name_H-M_alt 'P 1 21/c 1'
_atom_sites_solution_hydrogens geom
_atom_sites_solution_primary dual
_audit_creation_date 2017-06-15
_audit_creation_method
;
Olex2 1.2
(compiled 2017.01.04 svn.r3372 for OlexSys, GUI svn.r5292)
;
_cell_angle_alpha 90
_cell_angle_beta 106.580(2)
_cell_angle_gamma 90
_cell_formula_units_Z 4
_cell_length_a 14.4988(5)
_cell_length_b 45.032(2)
_cell_length_c 14.6559(7)
_cell_measurement_reflns_used 9497
_cell_measurement_temperature 100
_cell_measurement_theta_max 79.43
_cell_measurement_theta_min 3.17
_cell_volume 9171.1(7)
_computing_cell_refinement 'SAINT V8.38A (?, 2016)'
_computing_data_reduction 'SAINT V8.38A (?, 2016)'
_computing_molecular_graphics 'Olex2 (Dolomanov et al., 2009)'
_computing_publication_material 'Olex2 (Dolomanov et al., 2009)'
_computing_structure_refinement 'XL (Sheldrick, 2008)'
_computing_structure_solution 'XT (Sheldrick, 2015)'
_diffrn_ambient_temperature 99.97
_diffrn_measured_fraction_theta_full 1.000
_diffrn_measured_fraction_theta_max 0.983
_diffrn_measurement_device_type 'Bruker AXS D8 VENTURE KAPPA'
_diffrn_measurement_method '\f and \w scans'
_diffrn_radiation_type CuK\a
_diffrn_radiation_wavelength 1.54178
_diffrn_reflns_av_R_equivalents 0.0813
_diffrn_reflns_av_unetI/netI 0.0472
_diffrn_reflns_Laue_measured_fraction_full 1.000
_diffrn_reflns_Laue_measured_fraction_max 0.983
_diffrn_reflns_limit_h_max 18
_diffrn_reflns_limit_h_min -18
_diffrn_reflns_limit_k_max 56
_diffrn_reflns_limit_k_min -56
_diffrn_reflns_limit_l_max 18
_diffrn_reflns_limit_l_min -18
_diffrn_reflns_number 150997
_diffrn_reflns_point_group_measured_fraction_full 1.000
_diffrn_reflns_point_group_measured_fraction_max 0.983
_diffrn_reflns_theta_full 67.679
_diffrn_reflns_theta_max 80.532
_diffrn_reflns_theta_min 3.180
_diffrn_standards_number 0
_exptl_absorpt_coefficient_mu 7.732
_exptl_absorpt_correction_T_max 1.0000
_exptl_absorpt_correction_T_min 0.5789
_exptl_absorpt_correction_type multi-scan
_exptl_absorpt_process_details
'SADABS-2016/2 (Bruker,2016/2) was used for absorption correction. wR2(int) was 0.1327 before and 0.1024 after correction. The Ratio of minimum to maximum transmission is 0.5789. The \l/2 correction factor is Not present.'
_exptl_crystal_colour brown
_exptl_crystal_colour_primary brown
_exptl_crystal_density_diffrn 1.550
_exptl_crystal_description block
_exptl_crystal_F_000 4349
_exptl_crystal_size_max 0.21
_exptl_crystal_size_mid 0.19
_exptl_crystal_size_min 0.15
_refine_diff_density_max 2.439
_refine_diff_density_min -1.109
_refine_diff_density_rms 0.141
_refine_ls_extinction_coef 0.00105(8)
_refine_ls_extinction_expression Fc^*^=kFc[1+0.001xFc^2^\l^3^/sin(2\q)]^-1/4^
_refine_ls_extinction_method 'SHELXL-2014/7 (Sheldrick 2014'
_refine_ls_goodness_of_fit_ref 1.050
_refine_ls_hydrogen_treatment constr
_refine_ls_matrix_type full
_refine_ls_number_parameters 1230
_refine_ls_number_reflns 19794
_refine_ls_number_restraints 151
_refine_ls_restrained_S_all 1.052
_refine_ls_R_factor_all 0.1225
_refine_ls_R_factor_gt 0.1018
_refine_ls_shift/su_max 0.001
_refine_ls_shift/su_mean 0.000
_refine_ls_structure_factor_coef Fsqd
_refine_ls_weighting_details 'w=1/[\s^2^(Fo^2^)+(0.1469P)^2^+49.3094P] where P=(Fo^2^+2Fc^2^)/3'
_refine_ls_weighting_scheme calc
_refine_ls_wR_factor_gt 0.2745
_refine_ls_wR_factor_ref 0.2913
_reflns_Friedel_coverage 0.000
_reflns_number_gt 15644
_reflns_number_total 19794
_reflns_threshold_expression 'I > 2\s(I)'
_cod_data_source_file ja8b01825_si_001.cif
_cod_data_source_block p17269
_cod_original_cell_volume 9171.2(7)
_cod_database_code 4132142
_shelx_shelxl_version_number 2014/7
_shelx_space_group_comment
;
The symmetry employed for this shelxl refinement is uniquely defined
by the following loop, which should always be used as a source of
symmetry information in preference to the above space-group names.
They are only intended as comments.
;
_olex2_refinement_description
;
1. Fixed Uiso
 At 1.2 times of:
  All C(H) groups, All C(H,H) groups
2. Restrained distances
 Cl5-C91 \\sim Cl6-C91 \\sim Cl7_$1-C92_$1
 with sigma of 0.02
 Cl8-Cl7 \\sim Cl6_$2-Cl5_$2
 with sigma of 0.02
 Cl7-C92 \\sim Cl3_$1-C90_$1 \\sim Cl4_$1-C90_$1 \\sim Cl2_$3-C89_$3 \\sim
Cl1_$3-C89_$3
 with sigma of 0.02
 Cl8-Cl7 \\sim Cl1_$3-Cl2_$3
 with sigma of 0.02
 Cl8-Cl7 \\sim Cl4_$1-Cl3_$1
 with sigma of 0.02
3. Uiso/Uaniso restraints and constraints
Cl1 \\sim C89 \\sim Cl2 \\sim Cl7 \\sim Cl8 \\sim C92 \\sim C91 \\sim Cl5 \\sim
Cl6 \\sim Cl4 \\sim Cl3 \\sim C90 \\sim C88 \\sim S2 \\sim O11 \\sim O12 \\sim
O10 \\sim F5 \\sim F4 \\sim F6 \\sim S1 \\sim O8 \\sim O7 \\sim O9 \\sim C87
\\sim F3 \\sim F1 \\sim F2: within 1.9A with sigma of 0.04 and sigma for
terminal atoms of 0.08
4. Others
 Sof(Cl3)=Sof(Cl4)=Sof(C90)=Sof(H90A)=Sof(H90B)=FVAR(1)
 Sof(Cl8)=Sof(Cl7)=Sof(C92)=Sof(H92A)=Sof(H92B)=FVAR(2)
 Sof(Cl1)=Sof(Cl2)=Sof(C89)=Sof(H89A)=Sof(H89B)=FVAR(3)
 Sof(Cl5)=Sof(Cl6)=Sof(C91)=Sof(H91A)=Sof(H91B)=FVAR(4)
5.a Secondary CH2 refined with riding coordinates:
 C92(H92A,H92B), C89(H89A,H89B), C90(H90A,H90B), C91(H91A,H91B)
5.b Aromatic/amide H refined with riding coordinates:
 C6(H6), C52(H52), C9(H9), C12(H12), C2(H2), C38(H38), C58(H58), C23(H23),
 C18(H18), C59(H59), C22(H22), C33(H33), C76(H76), C4(H4), C67(H67), C46(H46),
 C49(H49), C11(H11), C80(H80), C35(H35), C30(H30), C17(H17), C43(H43), C54(H54),
  C45(H45), C83(H83), C51(H51), C57(H57), C32(H32), C41(H41), C15(H15),
 C77(H77), C40(H40), C10(H10), C66(H66), C24(H24), C68(H68), C27(H27), C39(H39),
  C16(H16), C21(H21), C81(H81), C56(H56), C84(H84), C29(H29), C82(H82),
 C71(H71), C50(H50), C44(H44), C28(H28), C75(H75), C34(H34), C72(H72), C73(H73),
  C62(H62), C63(H63), C65(H65), C55(H55), C64(H64), C74(H74)
;
_olex2_submission_original_sample_id p17269
_olex2_submission_special_instructions 'No special instructions were received'

loop_
_space_group_symop_operation_xyz
'x, y, z'
'-x, y+1/2, -z+1/2'
'-x, -y, -z'
'x, -y-1/2, z-1/2'

loop_
_atom_site_label
_atom_site_type_symbol
_atom_site_fract_x
_atom_site_fract_y
_atom_site_fract_z
_atom_site_U_iso_or_equiv
_atom_site_adp_type
_atom_site_occupancy
_atom_site_site_symmetry_order
_atom_site_calc_flag
_atom_site_refinement_flags_posn
_atom_site_refinement_flags_adp
_atom_site_refinement_flags_occupancy
Fe3 Fe 0.20163(6) 0.32584(2) 0.80051(6) 0.0287(2) Uani 1 1 d . . .
Fe2 Fe 0.08274(6) 0.36409(2) 0.63488(7) 0.0289(2) Uani 1 1 d . . .
Fe1 Fe 0.28853(7) 0.38067(2) 0.74380(7) 0.0353(3) Uani 1 1 d . . .
Fe4 Fe 0.10203(7) 0.39079(2) 0.85744(7) 0.0383(3) Uani 1 1 d . . .
S2 S 0.76595(13) 0.28300(5) 0.07478(13) 0.0506(4) Uani 1 1 d . U .
S1 S 0.71839(18) 0.46424(6) 0.5105(2) 0.0801(8) Uani 1 1 d . U .
Cl8 Cl 0.65189(17) 0.25692(6) 0.3188(2) 0.0607(8) Uani 0.790(6) 1 d D U P
Cl7 Cl 0.4845(2) 0.28653(8) 0.1935(3) 0.0820(11) Uani 0.790(6) 1 d D U P
Cl1 Cl 0.9110(4) 0.45681(10) 0.2904(4) 0.124(2) Uani 0.770(8) 1 d D U P
Cl3 Cl 0.5056(3) 0.48416(12) 0.7967(6) 0.172(4) Uani 0.808(9) 1 d D U P
O2 O 0.1242(3) 0.32035(8) 0.6632(3) 0.0278(8) Uani 1 1 d . . .
Cl2 Cl 0.7952(5) 0.40288(9) 0.2469(3) 0.125(2) Uani 0.770(8) 1 d D U P
O3 O 0.2030(3) 0.37264(8) 0.6032(3) 0.0296(8) Uani 1 1 d . . .
O4 O 0.3235(3) 0.33828(8) 0.7611(3) 0.0265(8) Uani 1 1 d . . .
O1 O 0.1549(3) 0.36784(9) 0.7663(3) 0.0341(9) Uani 1 1 d . . .
N1 N -0.0062(3) 0.33882(11) 0.5200(3) 0.0300(10) Uani 1 1 d . . .
N5 N 0.3033(3) 0.29070(11) 0.8493(3) 0.0291(10) Uani 1 1 d . . .
N11 N 0.2401(3) 0.34464(10) 0.9380(3) 0.0291(10) Uani 1 1 d . . .
N6 N 0.4168(4) 0.37863(12) 0.8733(4) 0.0386(12) Uani 1 1 d . . .
N2 N 0.0705(4) 0.30137(14) 0.8035(4) 0.0404(12) Uani 1 1 d . . .
Cl4 Cl 0.3997(5) 0.53163(17) 0.8506(9) 0.275(7) Uani 0.808(9) 1 d D U P
O5 O 0.0550(4) 0.42942(11) 0.9948(4) 0.0498(12) Uani 1 1 d . . .
N8 N -0.1214(4) 0.39396(12) 0.7613(4) 0.0388(12) Uani 1 1 d . . .
F3 F 0.6271(5) 0.48335(15) 0.6265(6) 0.097(2) Uani 1 1 d . U .
O6 O 0.0258(4) 0.34765(13) 0.9722(5) 0.0618(15) Uani 1 1 d . . .
N12 N 0.2693(4) 0.38076(12) 1.0418(4) 0.0369(12) Uani 1 1 d . . .
N9 N 0.2458(4) 0.42094(12) 0.7825(4) 0.0407(13) Uani 1 1 d . . .
N3 N 0.3665(4) 0.39942(11) 0.6519(4) 0.0368(12) Uani 1 1 d . . .
N4 N 0.0631(4) 0.40964(11) 0.5697(4) 0.0363(11) Uani 1 1 d . . .
O11 O 0.6633(4) 0.28344(16) 0.0389(4) 0.0643(16) Uani 1 1 d . U .
N10 N 0.1586(4) 0.45579(13) 0.8201(5) 0.0459(14) Uani 1 1 d . . .
F5 F 0.7476(5) 0.33650(16) 0.1355(5) 0.105(3) Uani 1 1 d . U .
N7 N -0.0368(3) 0.37341(11) 0.6775(4) 0.0325(11) Uani 1 1 d . . .
F4 F 0.7683(5) 0.33522(15) -0.0052(4) 0.090(2) Uani 1 1 d . U .
F6 F 0.8875(4) 0.32766(15) 0.1192(5) 0.098(2) Uani 1 1 d . U .
O12 O 0.8062(4) 0.27366(16) 0.1722(4) 0.0695(17) Uani 1 1 d . U .
C47 C 0.4127(4) 0.32820(12) 0.8191(4) 0.0264(11) Uani 1 1 d . . .
O10 O 0.8135(4) 0.27132(15) 0.0100(4) 0.0638(16) Uani 1 1 d . U .
C25 C 0.0485(4) 0.29952(12) 0.6363(4) 0.0260(11) Uani 1 1 d . . .
C6 C 0.3197(4) 0.29095(12) 0.6227(4) 0.0251(10) Uani 1 1 d . . .
H6 H 0.3492 0.2774 0.6721 0.030 Uiso 1 1 calc R . .
C5 C 0.3713(4) 0.31517(12) 0.6047(4) 0.0292(11) Uani 1 1 d . . .
C7 C 0.1697(4) 0.26270(12) 0.5974(4) 0.0277(11) Uani 1 1 d . . .
C52 C 0.2821(5) 0.26310(13) 0.8745(4) 0.0328(12) Uani 1 1 d . . .
H52 H 0.2168 0.2582 0.8677 0.039 Uiso 1 1 calc R . .
F1 F 0.7272(6) 0.51414(14) 0.5995(5) 0.103(2) Uani 1 1 d . U .
C8 C 0.0866(4) 0.26775(12) 0.6257(4) 0.0267(11) Uani 1 1 d . . .
C26 C -0.0181(4) 0.30989(13) 0.5406(4) 0.0298(12) Uani 1 1 d . . .
C48 C 0.3965(4) 0.29719(13) 0.8559(4) 0.0286(11) Uani 1 1 d . . .
C19 C 0.4709(4) 0.32132(12) 0.6677(4) 0.0294(11) Uani 1 1 d . . .
F2 F 0.5964(7) 0.5072(2) 0.4939(7) 0.142(4) Uani 1 1 d . U .
C9 C 0.0388(4) 0.24315(13) 0.6498(4) 0.0313(12) Uani 1 1 d . . .
H9 H -0.0188 0.2463 0.6671 0.038 Uiso 1 1 calc R . .
C13 C 0.1851(4) 0.35350(13) 0.4068(4) 0.0334(12) Uani 1 1 d . . .
C53 C 0.4486(4) 0.35096(13) 0.8996(4) 0.0320(12) Uani 1 1 d . . .
C31 C 0.0027(4) 0.29865(13) 0.7170(4) 0.0318(12) Uani 1 1 d . . .
C1 C 0.2252(4) 0.28650(12) 0.5689(4) 0.0248(10) Uani 1 1 d . . .
C20 C 0.4913(4) 0.32688(12) 0.7646(4) 0.0298(12) Uani 1 1 d . . .
C37 C 0.3147(4) 0.40420(13) 0.5614(5) 0.0356(13) Uani 1 1 d . . .
C12 C 0.2057(4) 0.23369(12) 0.6015(4) 0.0307(12) Uani 1 1 d . . .
H12 H 0.2640 0.2304 0.5857 0.037 Uiso 1 1 calc R . .
C3 C 0.2355(4) 0.33047(12) 0.4764(4) 0.0289(11) Uani 1 1 d . . .
C2 C 0.1843(4) 0.30599(12) 0.4944(4) 0.0271(11) Uani 1 1 d . . .
H2 H 0.1207 0.3025 0.4553 0.033 Uiso 1 1 calc R . .
C38 C 0.3549(5) 0.41603(15) 0.4952(6) 0.0453(16) Uani 1 1 d . . .
H38 H 0.3169 0.4192 0.4314 0.054 Uiso 1 1 calc R . .
C58 C -0.1320(4) 0.37084(15) 0.6274(5) 0.0372(13) Uani 1 1 d . . .
H58 H -0.1560 0.3619 0.5665 0.045 Uiso 1 1 calc R . .
C78 C 0.2194(4) 0.37376(13) 0.9514(5) 0.0338(13) Uani 1 1 d . . .
C23 C 0.6393(5) 0.32716(16) 0.6735(6) 0.0438(16) Uani 1 1 d . . .
H23 H 0.6882 0.3271 0.6420 0.053 Uiso 1 1 calc R . .
C14 C 0.1720(4) 0.38311(14) 0.4328(5) 0.0366(13) Uani 1 1 d . . .
C18 C 0.1448(5) 0.34450(14) 0.3129(5) 0.0391(14) Uani 1 1 d . . .
H18 H 0.1519 0.3245 0.2958 0.047 Uiso 1 1 calc R . .
C59 C -0.1855(5) 0.38304(15) 0.6783(5) 0.0421(15) Uani 1 1 d . . .
H59 H -0.2538 0.3840 0.6612 0.051 Uiso 1 1 calc R . .
C60 C -0.0275(4) 0.38766(13) 0.7603(5) 0.0337(13) Uani 1 1 d . . .
C79 C 0.2766(5) 0.40962(14) 1.0869(5) 0.0376(14) Uani 1 1 d . . .
C22 C 0.6612(5) 0.33223(17) 0.7705(5) 0.0448(16) Uani 1 1 d . . .
H22 H 0.7258 0.3359 0.8066 0.054 Uiso 1 1 calc R . .
C36 C 0.2090(4) 0.39455(12) 0.5365(5) 0.0320(12) Uani 1 1 d . . .
C61 C -0.1598(5) 0.40787(17) 0.8315(6) 0.0485(17) Uani 1 1 d . . .
C33 C -0.1192(5) 0.28713(16) 0.7910(6) 0.0461(16) Uani 1 1 d . . .
H33 H -0.1847 0.2836 0.7873 0.055 Uiso 1 1 calc R . .
C76 C 0.3025(4) 0.33427(15) 1.0210(4) 0.0356(13) Uani 1 1 d . . .
H76 H 0.3282 0.3147 1.0307 0.043 Uiso 1 1 calc R . .
C4 C 0.3314(4) 0.33447(12) 0.5310(4) 0.0292(11) Uani 1 1 d . . .
H4 H 0.3685 0.3504 0.5173 0.035 Uiso 1 1 calc R . .
C67 C 0.2868(5) 0.44754(15) 0.7722(6) 0.0497(18) Uani 1 1 d . . .
H67 H 0.3430 0.4503 0.7522 0.060 Uiso 1 1 calc R . .
C46 C -0.0033(5) 0.42972(15) 0.5763(5) 0.0417(15) Uani 1 1 d . . .
H46 H -0.0611 0.4228 0.5872 0.050 Uiso 1 1 calc R . .
C70 C 0.0847(6) 0.47404(16) 0.8398(6) 0.0499(18) Uani 1 1 d . . .
C49 C 0.4700(5) 0.27668(15) 0.8905(4) 0.0364(13) Uani 1 1 d . . .
H49 H 0.5348 0.2817 0.8954 0.044 Uiso 1 1 calc R . .
C11 C 0.1593(5) 0.20947(13) 0.6279(4) 0.0348(13) Uani 1 1 d . . .
H11 H 0.1857 0.1901 0.6313 0.042 Uiso 1 1 calc R . .
C80 C 0.2690(6) 0.41198(16) 1.1782(5) 0.0449(16) Uani 1 1 d . . .
H80 H 0.2569 0.3949 1.2109 0.054 Uiso 1 1 calc R . .
C35 C 0.0431(5) 0.29480(19) 0.8812(5) 0.0493(17) Uani 1 1 d . . .
H35 H 0.0901 0.2954 0.9416 0.059 Uiso 1 1 calc R . .
C30 C -0.0545(5) 0.34956(15) 0.4328(4) 0.0379(14) Uani 1 1 d . . .
H30 H -0.0468 0.3698 0.4186 0.045 Uiso 1 1 calc R . .
C17 C 0.0944(5) 0.36425(17) 0.2439(5) 0.0467(17) Uani 1 1 d . . .
H17 H 0.0687 0.3579 0.1798 0.056 Uiso 1 1 calc R . .
C43 C 0.1612(5) 0.45009(14) 0.5428(5) 0.0437(16) Uani 1 1 d . . .
H43 H 0.2187 0.4567 0.5304 0.052 Uiso 1 1 calc R . .
C54 C 0.5101(4) 0.34505(15) 0.9895(5) 0.0375(14) Uani 1 1 d . . .
H54 H 0.5288 0.3252 1.0080 0.045 Uiso 1 1 calc R . .
C88 C 0.7933(6) 0.3218(2) 0.0803(6) 0.068(3) Uani 1 1 d . U .
C45 C 0.0084(6) 0.45985(16) 0.5681(6) 0.0470(17) Uani 1 1 d . . .
H45 H -0.0407 0.4733 0.5725 0.056 Uiso 1 1 calc R . .
C83 C 0.3091(5) 0.46182(16) 1.0844(5) 0.0449(16) Uani 1 1 d . . .
H83 H 0.3233 0.4789 1.0527 0.054 Uiso 1 1 calc R . .
C69 C 0.1662(5) 0.42556(14) 0.8135(5) 0.0402(15) Uani 1 1 d . . .
C51 C 0.3518(5) 0.24170(15) 0.9098(5) 0.0416(15) Uani 1 1 d . . .
H51 H 0.3347 0.2227 0.9280 0.050 Uiso 1 1 calc R . .
C57 C 0.4524(5) 0.40121(16) 0.9331(6) 0.0484(18) Uani 1 1 d . . .
H57 H 0.4327 0.4209 0.9132 0.058 Uiso 1 1 calc R . .
C32 C -0.0923(4) 0.29219(14) 0.7101(5) 0.0362(13) Uani 1 1 d . . .
H32 H -0.1388 0.2913 0.6495 0.043 Uiso 1 1 calc R . .
C41 C 0.4618(5) 0.40627(15) 0.6779(6) 0.0448(16) Uani 1 1 d . . .
H41 H 0.4988 0.4027 0.7418 0.054 Uiso 1 1 calc R . .
C15 C 0.1210(5) 0.40250(15) 0.3622(5) 0.0401(14) Uani 1 1 d . . .
H15 H 0.1128 0.4226 0.3784 0.048 Uiso 1 1 calc R . .
C77 C 0.3219(5) 0.35650(14) 1.0874(5) 0.0396(14) Uani 1 1 d . . .
H77 H 0.3625 0.3555 1.1510 0.047 Uiso 1 1 calc R . .
C40 C 0.5056(5) 0.41797(16) 0.6164(7) 0.0524(19) Uani 1 1 d . . .
H40 H 0.5724 0.4225 0.6369 0.063 Uiso 1 1 calc R . .
C10 C 0.0730(4) 0.21462(13) 0.6492(4) 0.0325(12) Uani 1 1 d . . .
H10 H 0.0375 0.1984 0.6632 0.039 Uiso 1 1 calc R . .
O8 O 0.7501(7) 0.4794(2) 0.4365(7) 0.105(3) Uani 1 1 d . U .
C66 C -0.1502(7) 0.3952(2) 0.9174(7) 0.066(2) Uani 1 1 d . . .
H66 H -0.1129 0.3777 0.9354 0.079 Uiso 1 1 calc R . .
C24 C 0.5443(5) 0.32212(14) 0.6240(5) 0.0371(13) Uani 1 1 d . . .
H24 H 0.5284 0.3191 0.5572 0.045 Uiso 1 1 calc R . .
C68 C 0.2322(6) 0.46968(17) 0.7960(6) 0.0540(19) Uani 1 1 d . . .
H68 H 0.2435 0.4905 0.7958 0.065 Uiso 1 1 calc R . .
C42 C 0.1434(5) 0.41968(14) 0.5510(5) 0.0351(13) Uani 1 1 d . . .
C27 C -0.0807(5) 0.29164(14) 0.4768(5) 0.0384(14) Uani 1 1 d . . .
H27 H -0.0904 0.2718 0.4936 0.046 Uiso 1 1 calc R . .
C39 C 0.4522(5) 0.42324(17) 0.5230(6) 0.0512(18) Uani 1 1 d . . .
H39 H 0.4816 0.4317 0.4788 0.061 Uiso 1 1 calc R . .
C16 C 0.0822(5) 0.39326(16) 0.2696(5) 0.0447(16) Uani 1 1 d . . .
H16 H 0.0469 0.4069 0.2231 0.054 Uiso 1 1 calc R . .
C21 C 0.5875(4) 0.33194(16) 0.8157(5) 0.0397(14) Uani 1 1 d . . .
H21 H 0.6034 0.3353 0.8824 0.048 Uiso 1 1 calc R . .
C81 C 0.2791(6) 0.43930(17) 1.2216(5) 0.0512(18) Uani 1 1 d . . .
H81 H 0.2711 0.4412 1.2835 0.061 Uiso 1 1 calc R . .
C56 C 0.5157(5) 0.39701(18) 1.0213(6) 0.0507(18) Uani 1 1 d . . .
H56 H 0.5402 0.4135 1.0615 0.061 Uiso 1 1 calc R . .
C84 C 0.2965(5) 0.43462(15) 1.0392(5) 0.0396(14) Uani 1 1 d . . .
H84 H 0.3014 0.4329 0.9762 0.048 Uiso 1 1 calc R . .
C29 C -0.1143(6) 0.33189(17) 0.3649(5) 0.0484(17) Uani 1 1 d . . .
H29 H -0.1448 0.3396 0.3033 0.058 Uiso 1 1 calc R . .
C82 C 0.3009(6) 0.46423(16) 1.1756(5) 0.0489(17) Uani 1 1 d . . .
H82 H 0.3101 0.4829 1.2070 0.059 Uiso 1 1 calc R . .
C71 C 0.1151(6) 0.49699(19) 0.9048(7) 0.063(2) Uani 1 1 d . . .
H71 H 0.1811 0.4989 0.9393 0.076 Uiso 1 1 calc R . .
C50 C 0.4471(5) 0.24863(15) 0.9179(5) 0.0415(15) Uani 1 1 d . . .
H50 H 0.4963 0.2344 0.9419 0.050 Uiso 1 1 calc R . .
C44 C 0.0924(5) 0.47025(16) 0.5534(5) 0.0458(16) Uani 1 1 d . . .
H44 H 0.1032 0.4910 0.5506 0.055 Uiso 1 1 calc R . .
C28 C -0.1296(5) 0.30253(17) 0.3873(5) 0.0498(18) Uani 1 1 d . . .
H28 H -0.1728 0.2902 0.3422 0.060 Uiso 1 1 calc R . .
C75 C -0.0099(5) 0.47041(15) 0.7904(6) 0.0466(17) Uani 1 1 d . . .
H75 H -0.0297 0.4543 0.7473 0.056 Uiso 1 1 calc R . .
C34 C -0.0500(6) 0.2872(2) 0.8778(6) 0.058(2) Uani 1 1 d . . .
H34 H -0.0660 0.2821 0.9343 0.070 Uiso 1 1 calc R . .
O7 O 0.7940(7) 0.4545(2) 0.5925(9) 0.122(3) Uani 1 1 d . U .
O9 O 0.6460(8) 0.4433(2) 0.4786(10) 0.168(6) Uani 1 1 d . U .
C72 C 0.0473(6) 0.51729(19) 0.9186(7) 0.060(2) Uani 1 1 d . . .
H72 H 0.0665 0.5330 0.9633 0.072 Uiso 1 1 calc R . .
C73 C -0.0480(6) 0.51426(18) 0.8667(7) 0.060(2) Uani 1 1 d . . .
H73 H -0.0938 0.5285 0.8739 0.072 Uiso 1 1 calc R . .
C62 C -0.2177(7) 0.4325(2) 0.8060(9) 0.070(3) Uani 1 1 d . . .
H62 H -0.2266 0.4409 0.7446 0.084 Uiso 1 1 calc R . .
C63 C -0.2629(9) 0.4454(2) 0.8666(12) 0.100(5) Uani 1 1 d . . .
H63 H -0.3019 0.4626 0.8487 0.120 Uiso 1 1 calc R . .
C65 C -0.1968(8) 0.4085(3) 0.9801(8) 0.076(3) Uani 1 1 d . . .
H65 H -0.1898 0.4000 1.0411 0.091 Uiso 1 1 calc R . .
C55 C 0.5435(5) 0.36819(18) 1.0512(6) 0.0495(18) Uani 1 1 d . . .
H55 H 0.5850 0.3646 1.1132 0.059 Uiso 1 1 calc R . .
C86 C 0.0537(5) 0.36223(18) 0.9192(6) 0.0488(17) Uani 1 1 d . . .
C64 C -0.2495(10) 0.4324(3) 0.9541(12) 0.100(5) Uani 1 1 d . . .
H64 H -0.2795 0.4411 0.9975 0.120 Uiso 1 1 calc R . .
C74 C -0.0775(6) 0.49104(17) 0.8048(6) 0.0526(19) Uani 1 1 d . . .
H74 H -0.1437 0.4888 0.7714 0.063 Uiso 1 1 calc R . .
C87 C 0.6653(8) 0.4930(2) 0.5601(8) 0.069(2) Uani 1 1 d . U .
C85 C 0.0723(5) 0.41485(14) 0.9376(5) 0.0381(14) Uani 1 1 d . . .
C92 C 0.5706(8) 0.2592(2) 0.2046(8) 0.061(3) Uani 0.790(6) 1 d D U P
H92A H 0.6070 0.2630 0.1580 0.073 Uiso 0.790(6) 1 calc R . P
H92B H 0.5379 0.2398 0.1885 0.073 Uiso 0.790(6) 1 calc R . P
C89 C 0.8373(13) 0.4320(3) 0.3242(10) 0.124(8) Uani 0.770(8) 1 d D U P
H89A H 0.7813 0.4430 0.3329 0.149 Uiso 0.770(8) 1 calc R . P
H89B H 0.8728 0.4236 0.3869 0.149 Uiso 0.770(8) 1 calc R . P
C90 C 0.4471(13) 0.5173(4) 0.7668(16) 0.208(13) Uani 0.808(9) 1 d D U P
H90A H 0.4928 0.5319 0.7538 0.250 Uiso 0.808(9) 1 calc R . P
H90B H 0.3946 0.5146 0.7072 0.250 Uiso 0.808(9) 1 calc R . P
Cl5 Cl 0.5033(4) 0.39060(19) 0.3074(5) 0.207(5) Uani 0.707(9) 1 d D U P
Cl6 Cl 0.6467(4) 0.34329(13) 0.4071(4) 0.120(2) Uani 0.707(9) 1 d D U P
C91 C 0.6023(14) 0.3781(3) 0.4013(16) 0.213(15) Uani 0.707(9) 1 d D U P
H91A H 0.6565 0.3917 0.4031 0.256 Uiso 0.707(9) 1 calc R . P
H91B H 0.5849 0.3814 0.4611 0.256 Uiso 0.707(9) 1 calc R . P

loop_
_atom_site_aniso_label
_atom_site_aniso_U_11
_atom_site_aniso_U_22
_atom_site_aniso_U_33
_atom_site_aniso_U_23
_atom_site_aniso_U_13
_atom_site_aniso_U_12
Fe3 0.0218(4) 0.0353(5) 0.0275(5) -0.0055(4) 0.0046(3) 0.0026(3)
Fe2 0.0260(4) 0.0269(4) 0.0318(5) -0.0019(3) 0.0051(3) 0.0052(3)
Fe1 0.0363(5) 0.0295(5) 0.0365(5) -0.0064(4) 0.0045(4) 0.0091(4)
Fe4 0.0359(5) 0.0359(5) 0.0384(5) -0.0129(4) 0.0030(4) 0.0086(4)
S2 0.0363(8) 0.0706(12) 0.0435(9) 0.0054(8) 0.0092(7) 0.0089(8)
S1 0.0617(14) 0.0606(13) 0.133(2) -0.0342(15) 0.0516(15) -0.0193(11)
Cl8 0.0400(12) 0.0766(17) 0.0664(16) 0.0243(13) 0.0167(11) -0.0013(10)
Cl7 0.0610(17) 0.100(2) 0.080(2) 0.0290(18) 0.0128(15) 0.0214(16)
Cl1 0.155(5) 0.086(3) 0.147(4) 0.027(3) 0.069(4) 0.065(3)
Cl3 0.087(3) 0.119(4) 0.331(10) -0.114(5) 0.093(4) -0.060(3)
O2 0.0259(18) 0.0222(17) 0.033(2) -0.0001(15) 0.0056(16) -0.0008(14)
Cl2 0.217(6) 0.078(3) 0.069(2) -0.0025(18) 0.025(3) 0.046(3)
O3 0.0263(19) 0.0257(18) 0.035(2) 0.0034(16) 0.0050(16) 0.0006(14)
O4 0.0195(17) 0.0289(19) 0.0290(19) -0.0035(15) 0.0039(14) 0.0017(14)
O1 0.031(2) 0.033(2) 0.036(2) -0.0101(17) 0.0055(17) 0.0081(16)
N1 0.028(2) 0.030(2) 0.030(2) 0.0002(19) 0.0048(19) 0.0029(18)
N5 0.025(2) 0.033(2) 0.029(2) -0.0020(19) 0.0080(19) -0.0018(18)
N11 0.030(2) 0.027(2) 0.030(2) -0.0050(19) 0.0081(19) -0.0003(18)
N6 0.036(3) 0.032(3) 0.046(3) -0.009(2) 0.009(2) -0.006(2)
N2 0.031(3) 0.060(4) 0.030(3) 0.002(2) 0.007(2) -0.001(2)
Cl4 0.178(6) 0.193(7) 0.520(17) -0.252(10) 0.205(9) -0.124(6)
O5 0.048(3) 0.047(3) 0.057(3) -0.015(2) 0.020(2) -0.002(2)
N8 0.030(3) 0.042(3) 0.048(3) -0.013(2) 0.017(2) 0.000(2)
F3 0.100(5) 0.082(4) 0.130(6) -0.016(4) 0.067(5) -0.006(3)
O6 0.063(4) 0.053(3) 0.076(4) 0.004(3) 0.031(3) 0.003(3)
N12 0.037(3) 0.037(3) 0.035(3) -0.011(2) 0.008(2) -0.002(2)
N9 0.040(3) 0.033(3) 0.047(3) -0.014(2) 0.009(2) 0.005(2)
N3 0.032(3) 0.030(2) 0.047(3) -0.006(2) 0.008(2) 0.0007(19)
N4 0.037(3) 0.026(2) 0.043(3) 0.003(2) 0.007(2) 0.007(2)
O11 0.032(3) 0.098(5) 0.057(3) 0.013(3) 0.004(2) 0.008(3)
N10 0.041(3) 0.038(3) 0.057(4) -0.011(3) 0.012(3) 0.006(2)
F5 0.090(4) 0.109(5) 0.088(4) -0.040(4) -0.018(3) 0.050(4)
N7 0.025(2) 0.032(2) 0.037(3) -0.004(2) 0.005(2) 0.0005(18)
F4 0.091(4) 0.088(4) 0.070(4) 0.022(3) -0.012(3) -0.015(3)
F6 0.045(3) 0.089(4) 0.130(6) -0.004(4) -0.023(3) 0.000(3)
O12 0.060(4) 0.097(5) 0.049(3) 0.011(3) 0.011(3) 0.025(3)
C47 0.022(2) 0.027(3) 0.030(3) -0.004(2) 0.007(2) 0.0047(19)
O10 0.057(3) 0.077(4) 0.062(4) -0.018(3) 0.026(3) 0.004(3)
C25 0.024(2) 0.024(2) 0.028(3) -0.002(2) 0.005(2) -0.0024(19)
C6 0.025(2) 0.025(2) 0.025(3) -0.002(2) 0.007(2) -0.0010(19)
C5 0.025(3) 0.027(3) 0.036(3) -0.005(2) 0.009(2) -0.001(2)
C7 0.032(3) 0.028(3) 0.021(2) -0.005(2) 0.004(2) -0.002(2)
C52 0.037(3) 0.028(3) 0.035(3) 0.002(2) 0.014(2) -0.002(2)
F1 0.166(7) 0.064(4) 0.093(5) -0.026(3) 0.061(5) -0.040(4)
C8 0.028(3) 0.024(2) 0.026(3) -0.002(2) 0.004(2) -0.002(2)
C26 0.029(3) 0.031(3) 0.027(3) -0.001(2) 0.005(2) 0.001(2)
C48 0.025(3) 0.034(3) 0.025(3) -0.003(2) 0.005(2) 0.000(2)
C19 0.023(2) 0.029(3) 0.036(3) 0.000(2) 0.007(2) -0.001(2)
F2 0.141(7) 0.138(7) 0.128(7) 0.003(6) 0.006(6) 0.079(6)
C9 0.030(3) 0.029(3) 0.035(3) 0.001(2) 0.010(2) -0.003(2)
C13 0.034(3) 0.031(3) 0.035(3) 0.002(2) 0.010(2) -0.004(2)
C53 0.021(2) 0.036(3) 0.038(3) -0.007(2) 0.007(2) -0.004(2)
C31 0.026(3) 0.035(3) 0.036(3) -0.002(2) 0.012(2) 0.002(2)
C1 0.026(2) 0.026(2) 0.022(2) -0.004(2) 0.006(2) -0.0002(19)
C20 0.026(3) 0.029(3) 0.034(3) -0.004(2) 0.009(2) -0.001(2)
C37 0.035(3) 0.022(3) 0.052(4) -0.003(2) 0.014(3) 0.000(2)
C12 0.034(3) 0.027(3) 0.032(3) -0.002(2) 0.011(2) 0.001(2)
C3 0.031(3) 0.024(3) 0.031(3) -0.005(2) 0.007(2) -0.001(2)
C2 0.028(3) 0.030(3) 0.024(3) -0.003(2) 0.008(2) 0.000(2)
C38 0.044(4) 0.040(4) 0.054(4) 0.004(3) 0.016(3) 0.000(3)
C58 0.028(3) 0.041(3) 0.040(3) -0.006(3) 0.005(2) 0.001(2)
C78 0.034(3) 0.030(3) 0.036(3) -0.010(2) 0.009(2) -0.006(2)
C23 0.029(3) 0.049(4) 0.056(4) 0.002(3) 0.017(3) 0.000(3)
C14 0.033(3) 0.031(3) 0.046(4) 0.009(3) 0.011(3) 0.000(2)
C18 0.046(4) 0.034(3) 0.035(3) 0.004(3) 0.009(3) -0.006(3)
C59 0.030(3) 0.043(3) 0.052(4) -0.005(3) 0.010(3) -0.002(3)
C60 0.033(3) 0.026(3) 0.044(3) -0.004(2) 0.015(3) -0.003(2)
C79 0.036(3) 0.036(3) 0.038(3) -0.012(3) 0.006(3) -0.005(2)
C22 0.028(3) 0.057(4) 0.050(4) -0.003(3) 0.012(3) 0.001(3)
C36 0.031(3) 0.023(3) 0.042(3) 0.003(2) 0.010(2) -0.001(2)
C61 0.044(4) 0.048(4) 0.060(5) -0.020(3) 0.025(3) -0.008(3)
C33 0.043(4) 0.046(4) 0.058(4) -0.005(3) 0.029(3) -0.005(3)
C76 0.036(3) 0.039(3) 0.030(3) -0.003(2) 0.006(2) 0.000(2)
C4 0.032(3) 0.023(2) 0.034(3) -0.004(2) 0.011(2) -0.003(2)
C67 0.043(4) 0.036(3) 0.071(5) -0.011(3) 0.017(3) 0.002(3)
C46 0.041(3) 0.035(3) 0.050(4) 0.007(3) 0.016(3) 0.012(3)
C70 0.049(4) 0.038(4) 0.062(5) -0.012(3) 0.014(3) 0.008(3)
C49 0.035(3) 0.042(3) 0.033(3) 0.003(3) 0.010(2) 0.010(3)
C11 0.041(3) 0.030(3) 0.035(3) 0.001(2) 0.013(3) 0.004(2)
C80 0.055(4) 0.039(3) 0.038(4) -0.008(3) 0.010(3) -0.004(3)
C35 0.044(4) 0.068(5) 0.041(4) 0.004(3) 0.021(3) -0.002(3)
C30 0.041(3) 0.042(3) 0.026(3) 0.002(2) 0.002(2) 0.001(3)
C17 0.048(4) 0.052(4) 0.036(4) 0.003(3) 0.004(3) -0.008(3)
C43 0.047(4) 0.030(3) 0.057(4) 0.008(3) 0.018(3) 0.005(3)
C54 0.031(3) 0.043(3) 0.036(3) -0.012(3) 0.004(2) 0.000(2)
C88 0.054(5) 0.084(6) 0.046(4) -0.008(4) -0.017(4) 0.030(4)
C45 0.052(4) 0.039(4) 0.054(4) 0.006(3) 0.020(3) 0.015(3)
C83 0.045(4) 0.040(3) 0.047(4) -0.005(3) 0.008(3) -0.005(3)
C69 0.038(3) 0.036(3) 0.042(4) -0.014(3) 0.003(3) 0.008(3)
C51 0.052(4) 0.036(3) 0.040(4) 0.009(3) 0.020(3) 0.005(3)
C57 0.042(4) 0.034(3) 0.066(5) -0.015(3) 0.011(3) -0.009(3)
C32 0.030(3) 0.036(3) 0.043(3) -0.003(3) 0.012(3) -0.001(2)
C41 0.030(3) 0.037(3) 0.065(5) -0.012(3) 0.011(3) -0.003(2)
C15 0.039(3) 0.038(3) 0.043(4) 0.009(3) 0.009(3) 0.004(3)
C77 0.044(3) 0.034(3) 0.037(3) -0.005(3) 0.005(3) -0.004(3)
C40 0.036(3) 0.042(4) 0.079(6) -0.003(4) 0.017(4) -0.003(3)
C10 0.037(3) 0.028(3) 0.032(3) 0.003(2) 0.010(2) -0.005(2)
O8 0.118(7) 0.105(6) 0.121(7) -0.040(5) 0.081(6) -0.042(5)
C66 0.067(6) 0.074(6) 0.067(6) -0.009(5) 0.033(5) -0.007(4)
C24 0.035(3) 0.039(3) 0.039(3) 0.000(3) 0.015(3) -0.004(2)
C68 0.055(4) 0.037(4) 0.068(5) -0.013(3) 0.014(4) 0.006(3)
C42 0.037(3) 0.031(3) 0.037(3) 0.001(2) 0.010(3) 0.002(2)
C27 0.035(3) 0.035(3) 0.037(3) 0.001(3) -0.001(3) -0.002(2)
C39 0.043(4) 0.043(4) 0.075(5) 0.007(4) 0.028(4) -0.005(3)
C16 0.044(4) 0.049(4) 0.040(4) 0.018(3) 0.010(3) 0.003(3)
C21 0.022(3) 0.054(4) 0.041(3) -0.007(3) 0.006(2) -0.004(2)
C81 0.066(5) 0.050(4) 0.037(4) -0.012(3) 0.014(3) 0.000(3)
C56 0.037(4) 0.056(4) 0.051(4) -0.021(3) 0.001(3) -0.008(3)
C84 0.040(3) 0.038(3) 0.038(3) -0.007(3) 0.008(3) -0.008(3)
C29 0.050(4) 0.048(4) 0.038(4) 0.005(3) -0.001(3) -0.002(3)
C82 0.059(4) 0.038(4) 0.046(4) -0.014(3) 0.009(3) -0.004(3)
C71 0.056(5) 0.057(5) 0.066(5) -0.021(4) -0.001(4) 0.020(4)
C50 0.042(3) 0.044(4) 0.039(3) 0.014(3) 0.012(3) 0.013(3)
C44 0.051(4) 0.034(3) 0.053(4) 0.007(3) 0.015(3) 0.009(3)
C28 0.048(4) 0.048(4) 0.043(4) 0.001(3) -0.004(3) -0.007(3)
C75 0.048(4) 0.035(3) 0.057(4) -0.010(3) 0.015(3) 0.010(3)
C34 0.058(5) 0.080(6) 0.047(4) 0.001(4) 0.030(4) -0.007(4)
O7 0.083(6) 0.116(7) 0.171(10) 0.010(7) 0.044(6) 0.032(5)
O9 0.135(8) 0.139(8) 0.285(15) -0.149(10) 0.146(10) -0.100(7)
C72 0.053(4) 0.052(4) 0.069(5) -0.025(4) 0.005(4) 0.013(3)
C73 0.051(4) 0.044(4) 0.087(6) -0.024(4) 0.020(4) 0.010(3)
C62 0.059(5) 0.053(5) 0.116(8) -0.012(5) 0.052(5) 0.005(4)
C63 0.103(9) 0.053(6) 0.177(15) -0.018(7) 0.092(10) 0.001(5)
C65 0.070(6) 0.087(7) 0.084(7) 0.002(6) 0.043(6) -0.005(5)
C55 0.036(3) 0.059(4) 0.047(4) -0.021(3) 0.002(3) -0.002(3)
C86 0.045(4) 0.052(4) 0.052(4) -0.004(3) 0.018(3) 0.003(3)
C64 0.103(9) 0.082(8) 0.147(13) -0.035(8) 0.086(9) -0.023(7)
C74 0.048(4) 0.043(4) 0.067(5) -0.014(4) 0.017(4) 0.004(3)
C87 0.087(7) 0.056(5) 0.070(6) -0.011(4) 0.033(5) -0.012(5)
C85 0.035(3) 0.035(3) 0.045(4) -0.009(3) 0.011(3) 0.002(2)
C92 0.068(7) 0.074(7) 0.050(6) 0.007(5) 0.032(5) -0.009(5)
C89 0.25(2) 0.057(8) 0.064(9) 0.012(7) 0.050(12) 0.043(11)
C90 0.076(12) 0.156(19) 0.40(4) -0.14(2) 0.081(18) -0.034(12)
Cl5 0.111(4) 0.272(9) 0.169(6) -0.156(7) -0.072(4) 0.088(5)
Cl6 0.109(4) 0.125(4) 0.139(5) -0.016(3) 0.058(3) 0.015(3)
C91 0.079(12) 0.20(2) 0.33(3) -0.23(2) 0.003(17) -0.013(13)

loop_
_atom_type_symbol
_atom_type_description
_atom_type_scat_dispersion_real
_atom_type_scat_dispersion_imag
_atom_type_scat_source
C C 0.0181 0.0091 'International Tables Vol C Tables 4.2.6.8 and 6.1.1.4'
H H 0.0000 0.0000 'International Tables Vol C Tables 4.2.6.8 and 6.1.1.4'
Cl Cl 0.3639 0.7018 'International Tables Vol C Tables 4.2.6.8 and 6.1.1.4'
F F 0.0727 0.0534 'International Tables Vol C Tables 4.2.6.8 and 6.1.1.4'
Fe Fe -1.1336 3.1974 'International Tables Vol C Tables 4.2.6.8 and 6.1.1.4'
N N 0.0311 0.0180 'International Tables Vol C Tables 4.2.6.8 and 6.1.1.4'
O O 0.0492 0.0322 'International Tables Vol C Tables 4.2.6.8 and 6.1.1.4'
S S 0.3331 0.5567 'International Tables Vol C Tables 4.2.6.8 and 6.1.1.4'

loop_
_geom_angle_atom_site_label_1
_geom_angle_atom_site_label_2
_geom_angle_atom_site_label_3
_geom_angle
O2 Fe3 O4 91.80(16)
O2 Fe3 O1 79.40(16)
O2 Fe3 N5 112.09(17)
O2 Fe3 N11 157.11(17)
O2 Fe3 N2 73.82(18)
O4 Fe3 N5 74.56(17)
O4 Fe3 N11 98.19(17)
O4 Fe3 N2 160.27(19)
O1 Fe3 O4 86.03(17)
O1 Fe3 N5 157.41(18)
O1 Fe3 N11 80.80(18)
O1 Fe3 N2 104.0(2)
N5 Fe3 N2 98.0(2)
N11 Fe3 N5 90.48(18)
N11 Fe3 N2 100.2(2)
O2 Fe2 N1 74.08(17)
O2 Fe2 N4 161.81(19)
O3 Fe2 O2 90.44(16)
O3 Fe2 N1 107.16(19)
O3 Fe2 N4 74.56(18)
O3 Fe2 N7 156.53(19)
O1 Fe2 O2 80.68(16)
O1 Fe2 O3 87.33(18)
O1 Fe2 N1 150.74(19)
O1 Fe2 N4 108.25(19)
O1 Fe2 N7 86.72(19)
N1 Fe2 N4 100.19(19)
N7 Fe2 O2 110.92(19)
N7 Fe2 N1 88.64(19)
N7 Fe2 N4 85.8(2)
O3 Fe1 O1 78.37(16)
O3 Fe1 N6 158.58(19)
O3 Fe1 N3 74.01(18)
O4 Fe1 O3 91.02(15)
O4 Fe1 O1 85.96(16)
O4 Fe1 N6 74.42(17)
O4 Fe1 N9 155.2(2)
O4 Fe1 N3 107.27(18)
O1 Fe1 N6 115.28(19)
O1 Fe1 N3 149.39(19)
N9 Fe1 O3 106.38(19)
N9 Fe1 O1 80.6(2)
N9 Fe1 N6 92.6(2)
N9 Fe1 N3 94.6(2)
N3 Fe1 N6 95.1(2)
O1 Fe4 C78 81.4(2)
O1 Fe4 C60 87.1(2)
O1 Fe4 C69 83.6(2)
C78 Fe4 C60 153.5(2)
C78 Fe4 C69 97.9(3)
C60 Fe4 C69 104.5(3)
C86 Fe4 O1 104.0(3)
C86 Fe4 C78 76.2(3)
C86 Fe4 C60 83.6(3)
C86 Fe4 C69 169.4(3)
C85 Fe4 O1 170.2(3)
C85 Fe4 C78 95.7(3)
C85 Fe4 C60 99.2(3)
C85 Fe4 C69 87.6(3)
C85 Fe4 C86 84.2(3)
O11 S2 O12 116.9(4)
O11 S2 C88 101.4(4)
O12 S2 C88 102.6(4)
O10 S2 O11 114.3(4)
O10 S2 O12 114.6(4)
O10 S2 C88 104.3(5)
O8 S1 C87 103.2(5)
O7 S1 O8 115.7(6)
O7 S1 C87 101.2(6)
O9 S1 O8 115.8(7)
O9 S1 O7 113.4(9)
O9 S1 C87 105.1(5)
Fe3 O2 Fe2 97.51(16)
C25 O2 Fe3 121.8(3)
C25 O2 Fe2 114.8(3)
Fe2 O3 Fe1 96.69(18)
C36 O3 Fe2 122.3(3)
C36 O3 Fe1 115.0(3)
Fe1 O4 Fe3 95.06(16)
C47 O4 Fe3 116.9(3)
C47 O4 Fe1 123.3(3)
Fe3 O1 Fe1 92.12(16)
Fe2 O1 Fe3 102.40(18)
Fe2 O1 Fe1 97.3(2)
Fe2 O1 Fe4 120.7(2)
Fe4 O1 Fe3 118.8(2)
Fe4 O1 Fe1 120.0(2)
C26 N1 Fe2 115.0(4)
C30 N1 Fe2 125.8(4)
C30 N1 C26 119.1(5)
C52 N5 Fe3 125.5(4)
C52 N5 C48 118.4(5)
C48 N5 Fe3 116.2(4)
C78 N11 Fe3 120.8(4)
C78 N11 C76 108.3(5)
C76 N11 Fe3 129.6(4)
C53 N6 Fe1 114.4(4)
C57 N6 Fe1 126.1(5)
C57 N6 C53 118.5(6)
C31 N2 Fe3 114.9(4)
C35 N2 Fe3 126.3(5)
C35 N2 C31 117.2(6)
C59 N8 C60 109.2(5)
C59 N8 C61 118.6(6)
C60 N8 C61 132.1(6)
C78 N12 C79 127.2(6)
C78 N12 C77 110.8(5)
C77 N12 C79 121.8(5)
C67 N9 Fe1 124.8(5)
C67 N9 C69 109.7(6)
C69 N9 Fe1 125.1(5)
C37 N3 Fe1 115.7(4)
C37 N3 C41 118.6(6)
C41 N3 Fe1 125.7(5)
C46 N4 Fe2 126.1(5)
C46 N4 C42 117.8(6)
C42 N4 Fe2 112.4(4)
C69 N10 C70 131.2(7)
C68 N10 C70 118.0(6)
C68 N10 C69 110.5(6)
C58 N7 Fe2 129.1(4)
C60 N7 Fe2 119.8(4)
C60 N7 C58 110.5(5)
O4 C47 C48 107.4(4)
O4 C47 C53 107.5(4)
O4 C47 C20 112.4(5)
C48 C47 C20 110.5(4)
C53 C47 C48 112.8(5)
C53 C47 C20 106.2(4)
O2 C25 C8 111.7(4)
O2 C25 C26 106.9(4)
O2 C25 C31 106.2(4)
C26 C25 C8 109.8(4)
C31 C25 C8 107.5(5)
C31 C25 C26 114.9(5)
C5 C6 H6 119.9
C1 C6 H6 119.9
C1 C6 C5 120.2(5)
C6 C5 C19 120.2(5)
C4 C5 C6 121.0(5)
C4 C5 C19 118.7(5)
C8 C7 C1 123.6(5)
C8 C7 C12 118.7(5)
C12 C7 C1 117.6(5)
N5 C52 H52 118.6
N5 C52 C51 122.8(6)
C51 C52 H52 118.6
C7 C8 C25 122.6(5)
C7 C8 C9 118.3(5)
C9 C8 C25 119.0(5)
N1 C26 C25 114.1(5)
N1 C26 C27 121.5(5)
C27 C26 C25 124.2(5)
N5 C48 C47 114.7(5)
N5 C48 C49 121.7(6)
C49 C48 C47 123.5(5)
C20 C19 C5 123.4(5)
C20 C19 C24 119.9(5)
C24 C19 C5 116.7(5)
C8 C9 H9 119.0
C10 C9 C8 122.0(6)
C10 C9 H9 119.0
C14 C13 C3 123.3(6)
C18 C13 C3 117.3(5)
C18 C13 C14 119.3(6)
N6 C53 C47 112.6(5)
N6 C53 C54 121.6(6)
C54 C53 C47 125.8(5)
N2 C31 C25 111.2(5)
N2 C31 C32 121.6(6)
C32 C31 C25 126.8(6)
C6 C1 C7 118.4(5)
C6 C1 C2 119.0(5)
C2 C1 C7 122.4(5)
C19 C20 C47 123.6(5)
C19 C20 C21 117.8(6)
C21 C20 C47 118.6(5)
N3 C37 C38 122.0(6)
N3 C37 C36 115.4(6)
C38 C37 C36 122.5(6)
C7 C12 H12 118.7
C11 C12 C7 122.5(6)
C11 C12 H12 118.7
C2 C3 C13 119.7(5)
C2 C3 C4 119.2(5)
C4 C3 C13 120.9(5)
C1 C2 C3 121.0(5)
C1 C2 H2 119.5
C3 C2 H2 119.5
C37 C38 H38 120.6
C37 C38 C39 118.8(7)
C39 C38 H38 120.6
N7 C58 H58 125.6
C59 C58 N7 108.8(6)
C59 C58 H58 125.6
N11 C78 Fe4 116.3(4)
N12 C78 Fe4 133.9(5)
N12 C78 N11 106.6(5)
C22 C23 H23 121.0
C24 C23 H23 121.0
C24 C23 C22 118.0(6)
C13 C14 C36 122.8(5)
C15 C14 C13 118.4(6)
C15 C14 C36 118.8(6)
C13 C18 H18 119.4
C17 C18 C13 121.3(6)
C17 C18 H18 119.4
N8 C59 H59 126.8
C58 C59 N8 106.4(6)
C58 C59 H59 126.8
N8 C60 Fe4 134.0(5)
N7 C60 Fe4 120.4(4)
N7 C60 N8 105.0(5)
C80 C79 N12 119.8(6)
C80 C79 C84 120.6(6)
C84 C79 N12 119.6(6)
C23 C22 H22 120.0
C23 C22 C21 119.9(6)
C21 C22 H22 120.0
O3 C36 C37 106.7(5)
O3 C36 C14 112.1(5)
O3 C36 C42 104.9(5)
C37 C36 C14 111.8(5)
C42 C36 C37 112.1(5)
C42 C36 C14 109.1(5)
C66 C61 N8 121.5(8)
C66 C61 C62 119.0(8)
C62 C61 N8 119.0(8)
C32 C33 H33 120.4
C32 C33 C34 119.2(7)
C34 C33 H33 120.4
N11 C76 H76 125.3
C77 C76 N11 109.3(6)
C77 C76 H76 125.3
C5 C4 C3 119.5(5)
C5 C4 H4 120.3
C3 C4 H4 120.3
N9 C67 H67 126.0
N9 C67 C68 107.9(7)
C68 C67 H67 126.0
N4 C46 H46 118.4
N4 C46 C45 123.2(7)
C45 C46 H46 118.4
C71 C70 N10 116.8(7)
C75 C70 N10 121.1(6)
C75 C70 C71 121.8(7)
C48 C49 H49 120.5
C48 C49 C50 119.1(6)
C50 C49 H49 120.5
C12 C11 H11 121.1
C12 C11 C10 117.9(5)
C10 C11 H11 121.1
C79 C80 H80 120.3
C81 C80 C79 119.4(7)
C81 C80 H80 120.3
N2 C35 H35 118.4
N2 C35 C34 123.2(7)
C34 C35 H35 118.4
N1 C30 H30 119.2
N1 C30 C29 121.7(6)
C29 C30 H30 119.2
C18 C17 H17 120.4
C16 C17 C18 119.2(7)
C16 C17 H17 120.4
C42 C43 H43 120.9
C44 C43 H43 120.9
C44 C43 C42 118.1(7)
C53 C54 H54 120.4
C55 C54 C53 119.3(7)
C55 C54 H54 120.4
F5 C88 S2 111.3(8)
F4 C88 S2 113.5(6)
F4 C88 F5 106.9(7)
F4 C88 F6 106.2(9)
F6 C88 S2 113.2(6)
F6 C88 F5 105.1(7)
C46 C45 H45 120.5
C46 C45 C44 119.0(6)
C44 C45 H45 120.5
C84 C83 H83 120.1
C84 C83 C82 119.9(7)
C82 C83 H83 120.1
N9 C69 Fe4 119.8(4)
N9 C69 N10 105.5(6)
N10 C69 Fe4 133.9(5)
C52 C51 H51 120.7
C52 C51 C50 118.5(6)
C50 C51 H51 120.7
N6 C57 H57 118.7
N6 C57 C56 122.7(7)
C56 C57 H57 118.7
C31 C32 H32 120.2
C33 C32 C31 119.7(6)
C33 C32 H32 120.2
N3 C41 H41 118.8
C40 C41 N3 122.4(7)
C40 C41 H41 118.8
C14 C15 H15 119.2
C16 C15 C14 121.5(7)
C16 C15 H15 119.2
N12 C77 H77 127.5
C76 C77 N12 105.0(6)
C76 C77 H77 127.5
C41 C40 H40 120.4
C41 C40 C39 119.2(7)
C39 C40 H40 120.4
C9 C10 C11 120.3(6)
C9 C10 H10 119.8
C11 C10 H10 119.8
C61 C66 H66 120.5
C61 C66 C65 119.0(10)
C65 C66 H66 120.5
C19 C24 H24 118.6
C23 C24 C19 122.8(6)
C23 C24 H24 118.6
N10 C68 C67 106.3(7)
N10 C68 H68 126.8
C67 C68 H68 126.8
N4 C42 C36 112.8(5)
N4 C42 C43 122.4(6)
C43 C42 C36 124.9(6)
C26 C27 H27 120.3
C26 C27 C28 119.4(6)
C28 C27 H27 120.3
C38 C39 H39 120.5
C40 C39 C38 119.0(7)
C40 C39 H39 120.5
C17 C16 H16 119.8
C15 C16 C17 120.3(6)
C15 C16 H16 119.8
C20 C21 C22 121.5(6)
C20 C21 H21 119.2
C22 C21 H21 119.2
C80 C81 H81 119.8
C80 C81 C82 120.5(7)
C82 C81 H81 119.8
C57 C56 H56 120.6
C57 C56 C55 118.8(6)
C55 C56 H56 120.6
C79 C84 H84 120.2
C83 C84 C79 119.6(7)
C83 C84 H84 120.2
C30 C29 H29 120.4
C30 C29 C28 119.2(7)
C28 C29 H29 120.4
C83 C82 C81 120.0(7)
C83 C82 H82 120.0
C81 C82 H82 120.0
C70 C71 H71 120.5
C70 C71 C72 119.1(8)
C72 C71 H71 120.5
C49 C50 H50 120.3
C51 C50 C49 119.5(6)
C51 C50 H50 120.3
C43 C44 H44 120.3
C45 C44 C43 119.3(7)
C45 C44 H44 120.3
C27 C28 C29 119.0(6)
C27 C28 H28 120.5
C29 C28 H28 120.5
C70 C75 H75 120.7
C70 C75 C74 118.6(7)
C74 C75 H75 120.7
C33 C34 C35 118.8(7)
C33 C34 H34 120.6
C35 C34 H34 120.6
C71 C72 H72 120.3
C73 C72 C71 119.3(7)
C73 C72 H72 120.3
C72 C73 H73 119.5
C74 C73 C72 121.0(7)
C74 C73 H73 119.5
C61 C62 H62 118.9
C63 C62 C61 122.1(12)
C63 C62 H62 118.9
C62 C63 H63 121.4
C64 C63 C62 117.2(12)
C64 C63 H63 121.4
C66 C65 H65 119.9
C64 C65 C66 120.1(12)
C64 C65 H65 119.9
C54 C55 C56 119.0(7)
C54 C55 H55 120.5
C56 C55 H55 120.5
O6 C86 Fe4 167.6(7)
C63 C64 H64 118.7
C65 C64 C63 122.5(11)
C65 C64 H64 118.7
C75 C74 H74 119.9
C73 C74 C75 120.2(7)
C73 C74 H74 119.9
F3 C87 S1 112.7(7)
F3 C87 F2 107.9(10)
F1 C87 S1 112.8(8)
F1 C87 F3 106.8(8)
F1 C87 F2 104.2(9)
F2 C87 S1 111.9(8)
O5 C85 Fe4 175.7(7)
Cl8 C92 H92A 108.8
Cl8 C92 H92B 108.8
Cl7 C92 Cl8 113.7(6)
Cl7 C92 H92A 108.8
Cl7 C92 H92B 108.8
H92A C92 H92B 107.7
Cl1 C89 Cl2 116.0(9)
Cl1 C89 H89A 108.3
Cl1 C89 H89B 108.3
Cl2 C89 H89A 108.3
Cl2 C89 H89B 108.3
H89A C89 H89B 107.4
Cl3 C90 H90A 108.6
Cl3 C90 H90B 108.6
Cl4 C90 Cl3 114.9(14)
Cl4 C90 H90A 108.6
Cl4 C90 H90B 108.6
H90A C90 H90B 107.5
Cl5 C91 H91A 106.5
Cl5 C91 H91B 106.5
Cl6 C91 Cl5 123.2(9)
Cl6 C91 H91A 106.5
Cl6 C91 H91B 106.5
H91A C91 H91B 106.5

loop_
_geom_bond_atom_site_label_1
_geom_bond_atom_site_label_2
_geom_bond_distance
Fe3 O2 2.020(4)
Fe3 O4 2.086(4)
Fe3 O1 2.023(4)
Fe3 N5 2.142(5)
Fe3 N11 2.109(5)
Fe3 N2 2.209(6)
Fe2 O2 2.067(4)
Fe2 O3 1.967(4)
Fe2 O1 1.919(4)
Fe2 N1 2.134(5)
Fe2 N4 2.246(5)
Fe2 N7 2.047(5)
Fe1 O3 2.111(4)
Fe1 O4 1.973(4)
Fe1 O1 2.135(5)
Fe1 N6 2.249(6)
Fe1 N9 2.048(5)
Fe1 N3 2.162(6)
Fe4 O1 2.006(4)
Fe4 C78 2.010(6)
Fe4 C60 2.012(6)
Fe4 C69 2.019(8)
Fe4 C86 1.824(8)
Fe4 C85 1.741(6)
S2 O11 1.430(5)
S2 O12 1.442(6)
S2 O10 1.423(6)
S2 C88 1.790(11)
S1 O8 1.463(9)
S1 O7 1.444(11)
S1 O9 1.388(8)
S1 C87 1.765(10)
Cl8 C92 1.753(11)
Cl7 C92 1.729(9)
Cl1 C89 1.714(13)
Cl3 C90 1.711(15)
O2 C25 1.411(6)
Cl2 C89 1.727(11)
O3 C36 1.409(7)
O4 C47 1.404(6)
N1 C26 1.359(8)
N1 C30 1.359(7)
N5 C52 1.357(7)
N5 C48 1.358(7)
N11 C78 1.372(7)
N11 C76 1.374(8)
N6 C53 1.346(8)
N6 C57 1.345(8)
N2 C31 1.370(8)
N2 C35 1.343(9)
Cl4 C90 1.696(15)
O5 C85 1.147(8)
N8 C59 1.392(9)
N8 C60 1.396(8)
N8 C61 1.445(9)
F3 C87 1.323(12)
O6 C86 1.173(10)
N12 C78 1.353(8)
N12 C79 1.448(8)
N12 C77 1.390(9)
N9 C67 1.364(9)
N9 C69 1.371(9)
N3 C37 1.341(9)
N3 C41 1.359(8)
N4 C46 1.345(8)
N4 C42 1.347(8)
N10 C70 1.444(9)
N10 C69 1.372(8)
N10 C68 1.368(11)
F5 C88 1.355(11)
N7 C58 1.370(7)
N7 C60 1.345(8)
F4 C88 1.342(10)
F6 C88 1.347(10)
C47 C48 1.539(8)
C47 C53 1.538(8)
C47 C20 1.569(8)
C25 C8 1.557(7)
C25 C26 1.531(7)
C25 C31 1.514(8)
C6 H6 0.9500
C6 C5 1.390(8)
C6 C1 1.386(7)
C5 C19 1.501(7)
C5 C4 1.378(8)
C7 C8 1.400(8)
C7 C1 1.471(8)
C7 C12 1.402(8)
C52 H52 0.9500
C52 C51 1.385(9)
F1 C87 1.322(11)
C8 C9 1.404(8)
C26 C27 1.375(8)
C48 C49 1.392(8)
C19 C20 1.389(8)
C19 C24 1.391(9)
F2 C87 1.340(13)
C9 H9 0.9500
C9 C10 1.378(8)
C13 C3 1.491(8)
C13 C14 1.414(9)
C13 C18 1.393(9)
C53 C54 1.389(9)
C31 C32 1.383(8)
C1 C2 1.394(8)
C20 C21 1.400(8)
C37 C38 1.375(10)
C37 C36 1.534(8)
C12 H12 0.9500
C12 C11 1.393(8)
C3 C2 1.396(8)
C3 C4 1.404(8)
C2 H2 0.9500
C38 H38 0.9500
C38 C39 1.390(10)
C58 H58 0.9500
C58 C59 1.339(10)
C23 H23 0.9500
C23 C22 1.384(11)
C23 C24 1.380(9)
C14 C36 1.549(9)
C14 C15 1.393(9)
C18 H18 0.9500
C18 C17 1.388(9)
C59 H59 0.9500
C79 C80 1.378(10)
C79 C84 1.398(10)
C22 H22 0.9500
C22 C21 1.409(9)
C36 C42 1.532(8)
C61 C66 1.352(13)
C61 C62 1.378(12)
C33 H33 0.9500
C33 C32 1.368(10)
C33 C34 1.377(12)
C76 H76 0.9500
C76 C77 1.369(9)
C4 H4 0.9500
C67 H67 0.9500
C67 C68 1.378(10)
C46 H46 0.9500
C46 C45 1.377(10)
C70 C71 1.389(11)
C70 C75 1.365(11)
C49 H49 0.9500
C49 C50 1.394(10)
C11 H11 0.9500
C11 C10 1.393(9)
C80 H80 0.9500
C80 C81 1.373(10)
C35 H35 0.9500
C35 C34 1.379(11)
C30 H30 0.9500
C30 C29 1.372(9)
C17 H17 0.9500
C17 C16 1.385(11)
C43 H43 0.9500
C43 C42 1.405(9)
C43 C44 1.390(10)
C54 H54 0.9500
C54 C55 1.374(9)
C45 H45 0.9500
C45 C44 1.378(11)
C83 H83 0.9500
C83 C84 1.379(9)
C83 C82 1.380(11)
C51 H51 0.9500
C51 C50 1.388(10)
C57 H57 0.9500
C57 C56 1.369(11)
C32 H32 0.9500
C41 H41 0.9500
C41 C40 1.350(11)
C15 H15 0.9500
C15 C16 1.377(10)
C77 H77 0.9500
C40 H40 0.9500
C40 C39 1.388(12)
C10 H10 0.9500
C66 H66 0.9500
C66 C65 1.418(14)
C24 H24 0.9500
C68 H68 0.9500
C27 H27 0.9500
C27 C28 1.390(9)
C39 H39 0.9500
C16 H16 0.9500
C21 H21 0.9500
C81 H81 0.9500
C81 C82 1.391(11)
C56 H56 0.9500
C56 C55 1.392(11)
C84 H84 0.9500
C29 H29 0.9500
C29 C28 1.396(10)
C82 H82 0.9500
C71 H71 0.9500
C71 C72 1.400(11)
C50 H50 0.9500
C44 H44 0.9500
C28 H28 0.9500
C75 H75 0.9500
C75 C74 1.409(10)
C34 H34 0.9500
C72 H72 0.9500
C72 C73 1.380(12)
C73 H73 0.9500
C73 C74 1.371(11)
C62 H62 0.9500
C62 C63 1.374(14)
C63 H63 0.9500
C63 C64 1.37(2)
C65 H65 0.9500
C65 C64 1.314(18)
C55 H55 0.9500
C64 H64 0.9500
C74 H74 0.9500
C92 H92A 0.9900
C92 H92B 0.9900
C89 H89A 0.9900
C89 H89B 0.9900
C90 H90A 0.9900
C90 H90B 0.9900
Cl5 C91 1.773(13)
Cl6 C91 1.686(12)
C91 H91A 0.9900
C91 H91B 0.9900
